data_7062200
loop_
_publ_author_name
'Hulushe, Siya T.'
'Malan, Frederick P.'
'Hosten, Eric C.'
'Lobb, Kevin A.'
'Khanye, Setshaba D.'
'Watkins, Gareth M.'

_publ_section_title
;
 Photo-and thermoresponsive N-salicylideneaniline derivatives: solid-state
 studies and structural aspects
;
_journal_issue 43
_journal_name_full 'New Journal of Chemistry'
_journal_page_first 20940
_journal_page_last 20950
_journal_paper_doi 10.1039/D1NJ03056F
_journal_volume 46
_journal_year 2022
_chemical_formula_moiety 'C14 H12 N2 O4'
_chemical_formula_sum 'C14 H12 N2 O4'
_chemical_formula_weight 272.26
_chemical_name_common 5-nitro-N-[4-(methoxy)phenyl]salicylaldimine
_chemical_name_systematic 2-((E)-(4-methoxyphenylimino)methyl-4-nitrophenol
_space_group_crystal_system monoclinic
_space_group_IT_number 14
_space_group_name_Hall '-P 2yn'
_space_group_name_H-M_alt 'P 1 21/n 1'
_atom_sites_solution_hydrogens geom
_atom_sites_solution_primary dual
_audit_creation_date 2022-02-24
_audit_creation_method
;
Olex2 1.3-ac4
(compiled 2018.12.05 svn.r3537 for Rigaku Oxford Diffraction, GUI svn.r5625)
;
_audit_update_record
;
2022-03-09 deposited with the CCDC.	2022-10-24 downloaded from the CCDC.
;
_cell_angle_alpha 90
_cell_angle_beta 96.223(3)
_cell_angle_gamma 90
_cell_formula_units_Z 4
_cell_length_a 3.82310(10)
_cell_length_b 21.4681(7)
_cell_length_c 15.2134(4)
_cell_measurement_reflns_used 4733
_cell_measurement_temperature 149.98(10)
_cell_measurement_theta_max 77.0140
_cell_measurement_theta_min 3.5640
_cell_volume 1241.28(6)
_computing_cell_refinement 'CrysAlisPro 1.171.41.123a (Rigaku OD, 2022)'
_computing_data_collection 'CrysAlisPro 1.171.41.123a (Rigaku OD, 2022)'
_computing_data_reduction 'CrysAlisPro 1.171.41.123a (Rigaku OD, 2022)'
_computing_molecular_graphics 'Olex2 (Dolomanov et al., 2009)'
_computing_publication_material 'Olex2 (Dolomanov et al., 2009)'
_computing_structure_refinement 'ShelXL (Sheldrick, 2015)'
_computing_structure_solution 'ShelXT (Sheldrick, 2015)'
_diffrn_ambient_environment N~2~
_diffrn_ambient_temperature 149.98(10)
_diffrn_detector 'Hybrid Pixel Array Detector'
_diffrn_detector_area_resol_mean 10.0000
_diffrn_detector_type HyPix
_diffrn_measured_fraction_theta_full 0.999
_diffrn_measured_fraction_theta_max 0.959
_diffrn_measurement_details
;
List of Runs (angles in degrees, time in seconds):

  # Type    Start    End  Width  t~exp~   \w     \q     \k     \f   Frames
#--------------------------------------------------------------------------
  1  \w    107.00 132.00   0.50    0.25    --  110.25 116.00  99.00   50
  2  \w     61.00  86.00   0.50    0.08    --   46.83 165.00-113.00   50
  3  \w    102.00 162.00   0.50    0.25    --  110.25  45.00-180.00  120
  4  \w    112.00 138.00   0.50    0.25    --  110.25  15.00-180.00   52
  5  \w     56.00  82.00   0.50    0.25    --  110.25 -94.00  30.00   52
  6  \w     73.00 111.00   0.50    0.25    --  110.25-125.00  90.00   76
  7  \w     45.00  92.00   0.50    0.25    --  110.25-125.00 -30.00   94
  8  \w     42.00 107.00   0.50    0.25    --  110.25-116.00  10.00  130
  9  \w     51.00  76.00   0.50    0.08    --   46.83-116.00  10.00   50
 10  \w     41.00 135.00   0.50    0.25    --  110.25-165.00-136.00  188
 11  \w     86.00 111.00   0.50    0.25    --  110.25-125.00-150.00   50
 12  \w     60.00  91.00   0.50    0.08    --   46.83-165.00-136.00   62
 13  \w     75.00 100.00   0.50    0.25    --  110.25 -94.00   0.00   50
 14  \w     40.00  77.00   0.50    0.25    --  110.25 -61.00   0.00   74
 15  \w     46.00  71.00   0.50    0.25    --  110.25 -61.00 -30.00   50
 16  \w     45.00  79.00   0.50    0.25    --  110.25 -61.00  30.00   68
 17  \w    -18.00   7.00   0.50    0.08    --   46.83 -19.00 -60.00   50
 18  \w    -26.00   9.00   0.50    0.08    --   46.83 -19.00-180.00   70
 19  \w     45.00  79.00   0.50    0.25    --  110.25 -61.00-150.00   68
 20  \w     -5.00  27.00   0.50    0.08    --  -46.83  19.00  30.00   64
 21  \w     -2.00  27.00   0.50    0.08    --  -46.83  19.00   0.00   58
 22  \w    -93.00 -68.00   0.50    0.25    -- -102.00 116.00  99.00   50
 23  \w     -5.00  20.00   0.50    0.08    --  -46.83  19.00 -30.00   50
 24  \w    -72.00 -30.00   0.50    0.25    -- -102.00  61.00-150.00   84
 25  \w   -152.00-127.00   0.50    0.25    -- -102.00-116.00  10.00   50
 26  \w   -175.00 -85.00   0.50    0.25    -- -102.00 -61.00  90.00  180
 27  \w   -167.00-109.00   0.50    0.25    -- -102.00 -15.00 -60.00  116
 28  \w   -160.00-101.00   0.50    0.25    -- -102.00 -77.00-120.00  118
 29  \w   -115.00 -88.00   0.50    0.08    --  -46.83-165.00-136.00   54
 30  \w    -86.00 -48.00   0.50    0.08    --  -46.83-165.00-136.00   76
;
_diffrn_measurement_device 'four-circle diffractometer'
_diffrn_measurement_device_type 'XtaLAB Synergy R, DW system, HyPix'
_diffrn_measurement_method '\w scans'
_diffrn_orient_matrix_type 'CrysAlisPro convention (1999,Acta A55,543-557)'
_diffrn_orient_matrix_UB_11 0.3290814000
_diffrn_orient_matrix_UB_12 -0.0412849000
_diffrn_orient_matrix_UB_13 0.0193709000
_diffrn_orient_matrix_UB_21 -0.2176035000
_diffrn_orient_matrix_UB_22 -0.0576103000
_diffrn_orient_matrix_UB_23 -0.0321110000
_diffrn_orient_matrix_UB_31 0.0941560000
_diffrn_orient_matrix_UB_32 0.0110808000
_diffrn_orient_matrix_UB_33 -0.0946711000
_diffrn_radiation_monochromator mirror
_diffrn_radiation_probe x-ray
_diffrn_radiation_type CuK\a
_diffrn_radiation_wavelength 1.54184
_diffrn_reflns_av_R_equivalents 0.0477
_diffrn_reflns_av_unetI/netI 0.0368
_diffrn_reflns_Laue_measured_fraction_full 0.999
_diffrn_reflns_Laue_measured_fraction_max 0.959
_diffrn_reflns_limit_h_max 4
_diffrn_reflns_limit_h_min -4
_diffrn_reflns_limit_k_max 26
_diffrn_reflns_limit_k_min -25
_diffrn_reflns_limit_l_max 16
_diffrn_reflns_limit_l_min -19
_diffrn_reflns_number 8244
_diffrn_reflns_point_group_measured_fraction_full 0.999
_diffrn_reflns_point_group_measured_fraction_max 0.959
_diffrn_reflns_theta_full 67.684
_diffrn_reflns_theta_max 78.337
_diffrn_reflns_theta_min 3.575
_diffrn_source 'Rotating-anode X-ray tube'
_diffrn_source_type 'Rigaku (Cu) X-ray Source'
_exptl_absorpt_coefficient_mu 0.911
_exptl_absorpt_correction_T_max 1.00000
_exptl_absorpt_correction_T_min 0.62127
_exptl_absorpt_correction_type multi-scan
_exptl_absorpt_process_details
;
CrysAlisPro 1.171.41.123a (Rigaku Oxford Diffraction, 2022)
Empirical absorption correction using spherical harmonics,
implemented in SCALE3 ABSPACK scaling algorithm.
;
_exptl_crystal_colour Yellow
_exptl_crystal_density_diffrn 1.451
_exptl_crystal_density_meas 1.451
_exptl_crystal_description Needles
_exptl_crystal_F_000 564
_exptl_crystal_size_max 0.319
_exptl_crystal_size_mid 0.311
_exptl_crystal_size_min 0.281
_refine_diff_density_max 0.191
_refine_diff_density_min -0.373
_refine_diff_density_rms 0.071
_refine_ls_extinction_method none
_refine_ls_goodness_of_fit_ref 1.028
_refine_ls_hydrogen_treatment constr
_refine_ls_matrix_type full
_refine_ls_number_parameters 183
_refine_ls_number_reflns 2555
_refine_ls_number_restraints 0
_refine_ls_restrained_S_all 1.028
_refine_ls_R_factor_all 0.0530
_refine_ls_R_factor_gt 0.0475
_refine_ls_shift/su_max 0.001
_refine_ls_shift/su_mean 0.000
_refine_ls_structure_factor_coef Fsqd
_refine_ls_weighting_details 'w=1/[\s^2^(Fo^2^)+(0.0954P)^2^+0.1462P] where P=(Fo^2^+2Fc^2^)/3'
_refine_ls_weighting_scheme calc
_refine_ls_wR_factor_gt 0.1317
_refine_ls_wR_factor_ref 0.1369
_reflns_Friedel_coverage 0.000
_reflns_number_gt 2217
_reflns_number_total 2555
_reflns_threshold_expression 'I > 2\s(I)'
_cod_data_source_file d1nj03056f2.cif
_cod_data_source_block sh35_lt2_auto
_cod_database_code 7062200
_shelx_shelxl_version_number 2016/6
_shelx_space_group_comment
;
The symmetry employed for this shelxl refinement is uniquely defined
by the following loop, which should always be used as a source of
symmetry information in preference to the above space-group names.
They are only intended as comments.
;
_diffrn_oxdiff_digest_frames
;
01bd891b522f70a0cbcc2dc07e3a001b750003950e6
;
_reflns_odcompleteness_completeness 99.76
_reflns_odcompleteness_iscentric 1
_reflns_odcompleteness_theta 71.98
_olex2_refinement_description
;
1. Fixed Uiso
 At 1.2 times of:
  All C(H) groups
 At 1.5 times of:
  All C(H,H,H) groups, All O(H) groups
2.a Aromatic/amide H refined with riding coordinates:
 C14(H14), C2(H2), C7(H7), C13(H13), C11(H11), C4(H4), C5(H5), C10(H10)
2.b Idealised Me refined as rotating group:
 C16(H16A,H16B,H16C)
2.c Idealised tetrahedral OH refined as rotating group:
 O20(H20)
;
_olex2_submission_special_instructions 'No special instructions were received'
_oxdiff_exptl_absorpt_empirical_details
;
Empirical correction (ABSPACK) includes:
- Absorption correction using spherical harmonics
- Frame scaling
;
_oxdiff_exptl_absorpt_empirical_full_max 3.167
_oxdiff_exptl_absorpt_empirical_full_min 0.282

loop_
_space_group_symop_operation_xyz
'x, y, z'
'-x+1/2, y+1/2, -z+1/2'
'-x, -y, -z'
'x-1/2, -y-1/2, z-1/2'

loop_
_atom_site_label
_atom_site_type_symbol
_atom_site_fract_x
_atom_site_fract_y
_atom_site_fract_z
_atom_site_U_iso_or_equiv
_atom_site_adp_type
_atom_site_occupancy
_atom_site_site_symmetry_order
_atom_site_calc_flag
_atom_site_refinement_flags_posn
_atom_site_refinement_flags_adp
_atom_site_refinement_flags_occupancy
_atom_site_disorder_assembly
_atom_site_disorder_group
O15 O 0.5797(3) 0.27608(4) 0.48422(6) 0.0299(3) Uani 1 1 d . . . . .
O20 O 0.1549(3) 0.59435(5) 0.69427(6) 0.0313(3) Uani 1 1 d . . . . .
H20 H 0.212854 0.559928 0.673953 0.047 Uiso 1 1 calc GR . . . .
O19 O 0.8667(3) 0.57318(5) 1.08156(7) 0.0355(3) Uani 1 1 d . . . . .
O18 O 0.5465(3) 0.65521(5) 1.09262(7) 0.0375(3) Uani 1 1 d . . . . .
N17 N 0.6572(3) 0.61284(5) 1.04895(7) 0.0266(3) Uani 1 1 d . . . . .
N8 N 0.4214(3) 0.48512(5) 0.69328(7) 0.0252(3) Uani 1 1 d . . . . .
C1 C 0.4777(3) 0.54887(6) 0.82184(8) 0.0234(3) Uani 1 1 d . . . . .
C6 C 0.2829(3) 0.59871(6) 0.77812(9) 0.0253(3) Uani 1 1 d . . . . .
C9 C 0.4716(3) 0.43077(6) 0.64306(9) 0.0239(3) Uani 1 1 d . . . . .
C14 C 0.3411(3) 0.43276(6) 0.55464(9) 0.0261(3) Uani 1 1 d . . . . .
H14 H 0.229160 0.469689 0.531520 0.031 Uiso 1 1 calc R . . . .
C12 C 0.5354(3) 0.32854(6) 0.53305(9) 0.0248(3) Uani 1 1 d . . . . .
C2 C 0.6025(3) 0.55480(6) 0.91065(9) 0.0245(3) Uani 1 1 d . . . . .
H2 H 0.734441 0.522052 0.940263 0.029 Uiso 1 1 calc R . . . .
C3 C 0.5338(3) 0.60852(6) 0.95570(9) 0.0245(3) Uani 1 1 d . . . . .
C7 C 0.5436(3) 0.49187(6) 0.77487(8) 0.0248(3) Uani 1 1 d . . . . .
H7 H 0.677721 0.459407 0.804583 0.030 Uiso 1 1 calc R . . . .
C13 C 0.3691(3) 0.38232(6) 0.49882(9) 0.0265(3) Uani 1 1 d . . . . .
H13 H 0.276555 0.384450 0.438366 0.032 Uiso 1 1 calc R . . . .
C11 C 0.6679(4) 0.32591(6) 0.62183(9) 0.0285(3) Uani 1 1 d . . . . .
H11 H 0.780636 0.288994 0.644740 0.034 Uiso 1 1 calc R . . . .
C4 C 0.3450(4) 0.65827(6) 0.91415(9) 0.0273(3) Uani 1 1 d . . . . .
H4 H 0.300314 0.694780 0.946413 0.033 Uiso 1 1 calc R . . . .
C5 C 0.2256(4) 0.65338(6) 0.82607(9) 0.0280(3) Uani 1 1 d . . . . .
H5 H 0.102610 0.687291 0.796922 0.034 Uiso 1 1 calc R . . . .
C10 C 0.6379(4) 0.37623(6) 0.67715(9) 0.0281(3) Uani 1 1 d . . . . .
H10 H 0.729047 0.373963 0.737696 0.034 Uiso 1 1 calc R . . . .
C16 C 0.4290(4) 0.27673(7) 0.39395(9) 0.0307(3) Uani 1 1 d . . . . .
H16A H 0.533822 0.310582 0.362438 0.046 Uiso 1 1 calc GR . . . .
H16B H 0.174350 0.283197 0.391473 0.046 Uiso 1 1 calc GR . . . .
H16C H 0.475527 0.236849 0.366106 0.046 Uiso 1 1 calc GR . . . .

loop_
_atom_site_aniso_label
_atom_site_aniso_U_11
_atom_site_aniso_U_22
_atom_site_aniso_U_33
_atom_site_aniso_U_23
_atom_site_aniso_U_13
_atom_site_aniso_U_12
O15 0.0373(5) 0.0269(5) 0.0258(5) 0.0001(4) 0.0042(4) 0.0030(4)
O20 0.0391(5) 0.0323(5) 0.0220(5) 0.0034(4) 0.0007(4) 0.0053(4)
O19 0.0423(6) 0.0364(6) 0.0264(5) 0.0021(4) -0.0022(4) 0.0038(4)
O18 0.0536(7) 0.0316(6) 0.0280(6) -0.0064(4) 0.0082(5) 0.0020(4)
N17 0.0302(6) 0.0257(6) 0.0244(6) 0.0021(4) 0.0059(4) -0.0047(4)
N8 0.0269(5) 0.0270(6) 0.0222(6) 0.0006(4) 0.0050(4) -0.0001(4)
C1 0.0233(6) 0.0248(6) 0.0229(6) 0.0023(5) 0.0058(5) -0.0011(5)
C6 0.0251(6) 0.0280(7) 0.0234(7) 0.0041(5) 0.0058(5) -0.0010(5)
C9 0.0240(6) 0.0255(6) 0.0226(7) 0.0021(5) 0.0046(5) 0.0001(4)
C14 0.0261(6) 0.0271(6) 0.0251(7) 0.0055(5) 0.0030(5) 0.0043(5)
C12 0.0245(6) 0.0257(6) 0.0251(7) 0.0014(5) 0.0066(5) -0.0011(5)
C2 0.0250(6) 0.0246(6) 0.0245(7) 0.0036(5) 0.0053(5) -0.0004(4)
C3 0.0259(6) 0.0267(6) 0.0217(7) 0.0019(5) 0.0060(5) -0.0032(5)
C7 0.0247(6) 0.0263(6) 0.0237(7) 0.0033(5) 0.0042(5) 0.0010(5)
C13 0.0278(6) 0.0313(7) 0.0202(6) 0.0022(5) 0.0019(5) 0.0014(5)
C11 0.0327(7) 0.0263(7) 0.0264(7) 0.0059(5) 0.0034(5) 0.0043(5)
C4 0.0296(6) 0.0241(6) 0.0293(7) 0.0012(5) 0.0090(5) 0.0002(5)
C5 0.0307(7) 0.0263(6) 0.0278(7) 0.0060(5) 0.0063(5) 0.0033(5)
C10 0.0331(7) 0.0299(7) 0.0210(6) 0.0040(5) 0.0011(5) 0.0025(5)
C16 0.0347(7) 0.0319(7) 0.0256(7) -0.0020(5) 0.0036(5) -0.0003(5)

loop_
_atom_type_symbol
_atom_type_description
_atom_type_scat_dispersion_real
_atom_type_scat_dispersion_imag
_atom_type_scat_source
C C 0.0181 0.0091 'International Tables Vol C Tables 4.2.6.8 and 6.1.1.4'
H H 0.0000 0.0000 'International Tables Vol C Tables 4.2.6.8 and 6.1.1.4'
N N 0.0311 0.0180 'International Tables Vol C Tables 4.2.6.8 and 6.1.1.4'
O O 0.0492 0.0322 'International Tables Vol C Tables 4.2.6.8 and 6.1.1.4'

loop_
_geom_angle_atom_site_label_1
_geom_angle_atom_site_label_2
_geom_angle_atom_site_label_3
_geom_angle
_geom_angle_site_symmetry_1
_geom_angle_site_symmetry_3
_geom_angle_publ_flag
C12 O15 C16 116.87(10) . . ?
O19 N17 C3 118.50(11) . . ?
O18 N17 O19 122.65(12) . . ?
O18 N17 C3 118.84(11) . . ?
C7 N8 C9 123.78(11) . . ?
C6 C1 C7 120.81(12) . . ?
C2 C1 C6 119.46(12) . . ?
C2 C1 C7 119.73(11) . . ?
O20 C6 C1 121.19(12) . . ?
O20 C6 C5 119.78(12) . . ?
C5 C6 C1 119.03(12) . . ?
C14 C9 N8 116.26(11) . . ?
C14 C9 C10 119.07(12) . . ?
C10 C9 N8 124.67(12) . . ?
C9 C14 C13 121.82(12) . . ?
O15 C12 C13 123.88(12) . . ?
O15 C12 C11 116.08(11) . . ?
C11 C12 C13 120.04(12) . . ?
C3 C2 C1 119.69(12) . . ?
C2 C3 N17 118.69(12) . . ?
C2 C3 C4 121.94(13) . . ?
C4 C3 N17 119.36(12) . . ?
N8 C7 C1 120.35(11) . . ?
C14 C13 C12 118.74(12) . . ?
C10 C11 C12 120.92(12) . . ?
C5 C4 C3 118.88(12) . . ?
C4 C5 C6 120.97(12) . . ?
C11 C10 C9 119.41(12) . . ?

loop_
_geom_bond_atom_site_label_1
_geom_bond_atom_site_label_2
_geom_bond_distance
_geom_bond_site_symmetry_2
_geom_bond_publ_flag
O15 C12 1.3699(16) . ?
O15 C16 1.4305(17) . ?
O20 C6 1.3192(17) . ?
O19 N17 1.2354(15) . ?
O18 N17 1.2282(15) . ?
N17 C3 1.4487(17) . ?
N8 C9 1.4189(17) . ?
N8 C7 1.2863(17) . ?
C1 C6 1.4263(18) . ?
C1 C2 1.3890(18) . ?
C1 C7 1.4529(18) . ?
C6 C5 1.4114(19) . ?
C9 C14 1.3838(19) . ?
C9 C10 1.4046(18) . ?
C14 C13 1.3876(19) . ?
C12 C13 1.3915(18) . ?
C12 C11 1.3914(19) . ?
C2 C3 1.3812(19) . ?
C3 C4 1.4009(19) . ?
C11 C10 1.382(2) . ?
C4 C5 1.372(2) . ?
